data_4134712
loop_
_publ_author_name
'Yang, He'
'Sun, Jiawei'
'Gu, Wei'
'Tang, Wenjun'

_publ_section_title
;
 Enantioselective Cross-Coupling for Axially Chiral
 Tetra-ortho-Substituted Biaryls and Asymmetric Synthesis of Gossypol.
;
_journal_issue 17
_journal_name_full 'Journal of the American Chemical Society'
_journal_page_first 8036
_journal_page_last 8043
_journal_paper_doi 10.1021/jacs.0c02686
_journal_volume 142
_journal_year 2020
_chemical_absolute_configuration ad
_chemical_formula_moiety 'C20 H17 F O4'
_chemical_formula_sum 'C20 H17 F O4'
_chemical_formula_weight 340.33
_space_group_crystal_system monoclinic
_space_group_IT_number 4
_space_group_name_Hall 'P 2yb'
_space_group_name_H-M_alt 'P 1 21 1'
_atom_sites_solution_hydrogens geom
_audit_creation_method SHELXL-2016/6
_cell_angle_alpha 90
_cell_angle_beta 107.15(3)
_cell_angle_gamma 90
_cell_formula_units_Z 2
_cell_length_a 8.9632(19)
_cell_length_b 8.3819(19)
_cell_length_c 12.045(4)
_cell_measurement_reflns_used 5885
_cell_measurement_temperature 299(2)
_cell_measurement_theta_max 68.27
_cell_measurement_theta_min 3.85
_cell_volume 864.7(4)
_computing_structure_refinement 'SHELXL-2016/6 (Sheldrick, 2016)'
_computing_structure_solution 'SHELXT 2014/5 (Sheldrick, 2014)'
_diffrn_ambient_temperature 299(2)
_diffrn_measured_fraction_theta_full 0.985
_diffrn_measured_fraction_theta_max 0.982
_diffrn_measurement_device_type 'Bruker APEX-II CCD'
_diffrn_measurement_method '\f and \w scans'
_diffrn_radiation_type CuK\a
_diffrn_radiation_wavelength 1.54178
_diffrn_reflns_av_R_equivalents 0.0274
_diffrn_reflns_av_unetI/netI 0.0288
_diffrn_reflns_Laue_measured_fraction_full 0.985
_diffrn_reflns_Laue_measured_fraction_max 0.982
_diffrn_reflns_limit_h_max 10
_diffrn_reflns_limit_h_min -10
_diffrn_reflns_limit_k_max 9
_diffrn_reflns_limit_k_min -10
_diffrn_reflns_limit_l_max 14
_diffrn_reflns_limit_l_min -13
_diffrn_reflns_number 8222
_diffrn_reflns_point_group_measured_fraction_full 0.947
_diffrn_reflns_point_group_measured_fraction_max 0.941
_diffrn_reflns_theta_full 67.679
_diffrn_reflns_theta_max 68.426
_diffrn_reflns_theta_min 3.841
_exptl_absorpt_coefficient_mu 0.815
_exptl_crystal_colour colorless
_exptl_crystal_density_diffrn 1.307
_exptl_crystal_description block
_exptl_crystal_F_000 356
_exptl_crystal_size_max 0.200
_exptl_crystal_size_mid 0.180
_exptl_crystal_size_min 0.160
_refine_diff_density_max 0.452
_refine_diff_density_min -0.163
_refine_diff_density_rms 0.032
_refine_ls_abs_structure_details
;
 Flack x determined using 1043 quotients [(I+)-(I-)]/[(I+)+(I-)]
 (Parsons, Flack and Wagner, Acta Cryst. B69 (2013) 249-259).
;
_refine_ls_abs_structure_Flack 0.07(8)
_refine_ls_extinction_method none
_refine_ls_goodness_of_fit_ref 1.061
_refine_ls_hydrogen_treatment constr
_refine_ls_matrix_type full
_refine_ls_number_parameters 229
_refine_ls_number_reflns 2994
_refine_ls_number_restraints 1
_refine_ls_restrained_S_all 1.061
_refine_ls_R_factor_all 0.0526
_refine_ls_R_factor_gt 0.0473
_refine_ls_shift/su_max 0.000
_refine_ls_shift/su_mean 0.000
_refine_ls_structure_factor_coef Fsqd
_refine_ls_weighting_details 'w=1/[\s^2^(Fo^2^)+(0.0730P)^2^+0.1676P] where P=(Fo^2^+2Fc^2^)/3'
_refine_ls_weighting_scheme calc
_refine_ls_wR_factor_gt 0.1274
_refine_ls_wR_factor_ref 0.1334
_reflns_Friedel_coverage 0.784
_reflns_Friedel_fraction_full 0.903
_reflns_Friedel_fraction_max 0.893
_reflns_number_gt 2706
_reflns_number_total 2994
_reflns_threshold_expression 'I > 2\s(I)'
_cod_data_source_file ja0c02686_si_003.cif
_cod_data_source_block t_a
_cod_depositor_comments 'Adding full bibliography for 4134712--4134715.cif.'
_cod_original_cell_volume 864.6(4)
_cod_original_sg_symbol_H-M 'P 21'
_cod_database_code 4134712
_shelx_shelxl_version_number 2016/6
_shelx_space_group_comment
;
The symmetry employed for this shelxl refinement is uniquely defined
by the following loop, which should always be used as a source of
symmetry information in preference to the above space-group names.
They are only intended as comments.
;
_shelx_estimated_absorpt_t_min 0.854
_shelx_estimated_absorpt_t_max 0.881

loop_
_space_group_symop_operation_xyz
'x, y, z'
'-x, y+1/2, -z'

loop_
_atom_site_label
_atom_site_type_symbol
_atom_site_fract_x
_atom_site_fract_y
_atom_site_fract_z
_atom_site_U_iso_or_equiv
_atom_site_adp_type
_atom_site_occupancy
_atom_site_site_symmetry_order
_atom_site_calc_flag
_atom_site_refinement_flags_posn
_atom_site_refinement_flags_adp
_atom_site_refinement_flags_occupancy
_atom_site_disorder_assembly
_atom_site_disorder_group
O1 O 0.2714(3) 0.2902(3) 0.6939(3) 0.0714(8) Uani 1 1 d . . . . .
C1 C 0.4081(4) 0.5092(4) 0.7908(3) 0.0455(8) Uani 1 1 d . . . . .
F1 F 0.7795(3) 0.5376(4) 1.0171(2) 0.0869(9) Uani 1 1 d . . . . .
O4 O -0.0880(3) 0.7594(4) 0.7509(3) 0.0814(9) Uani 1 1 d . . . . .
C4 C 0.6485(5) 0.3131(6) 0.9205(3) 0.0642(11) Uani 1 1 d . . . . .
H4 H 0.729551 0.248651 0.963388 0.077 Uiso 1 1 calc R U . . .
O3 O 0.1577(3) 0.5821(4) 0.8707(2) 0.0597(7) Uani 1 1 d . . . . .
C3 C 0.5214(5) 0.2470(5) 0.8406(3) 0.0615(10) Uani 1 1 d . . . . .
H3 H 0.515351 0.137015 0.830058 0.074 Uiso 1 1 calc R U . . .
O2 O 0.4854(4) 0.8487(4) 0.8377(3) 0.0931(11) Uani 1 1 d . . . . .
C2 C 0.4019(4) 0.3440(4) 0.7754(3) 0.0532(9) Uani 1 1 d . . . . .
C5 C 0.6543(4) 0.4736(5) 0.9363(3) 0.0587(10) Uani 1 1 d . . . . .
C7 C 0.2432(6) 0.1228(5) 0.6852(5) 0.0792(14) Uani 1 1 d . . . . .
H7A H 0.143524 0.102632 0.629726 0.119 Uiso 1 1 calc R U . . .
H7B H 0.243670 0.081630 0.759669 0.119 Uiso 1 1 calc R U . . .
H7C H 0.323539 0.071273 0.660309 0.119 Uiso 1 1 calc R U . . .
C6 C 0.5387(4) 0.5759(5) 0.8731(3) 0.0501(8) Uani 1 1 d . . . . .
C8 C 0.5594(5) 0.7488(5) 0.8939(4) 0.0645(10) Uani 1 1 d . . . . .
H8 H 0.639658 0.780586 0.958589 0.077 Uiso 1 1 calc R U . . .
C9 C 0.2748(4) 0.6081(4) 0.7205(3) 0.0453(8) Uani 1 1 d . . . . .
C10 C 0.1517(4) 0.6370(4) 0.7615(3) 0.0484(8) Uani 1 1 d . . . . .
C11 C 0.0236(4) 0.7323(5) 0.6971(4) 0.0569(9) Uani 1 1 d . . . . .
C12 C 0.0212(4) 0.7911(5) 0.5912(4) 0.0584(10) Uani 1 1 d . . . . .
H12 H -0.064163 0.850366 0.548387 0.070 Uiso 1 1 calc R U . . .
C13 C 0.1466(4) 0.7628(4) 0.5458(3) 0.0537(9) Uani 1 1 d . . . . .
C14 C 0.2757(4) 0.6721(4) 0.6106(3) 0.0488(8) Uani 1 1 d . . . . .
C15 C 0.4018(5) 0.6493(5) 0.5644(3) 0.0612(10) Uani 1 1 d . . . . .
H15 H 0.486731 0.588037 0.605240 0.073 Uiso 1 1 calc R U . . .
C16 C 0.4011(6) 0.7157(7) 0.4609(4) 0.0762(12) Uani 1 1 d . . . . .
H16 H 0.485567 0.700195 0.432147 0.091 Uiso 1 1 calc R U . . .
C17 C 0.2734(6) 0.8071(7) 0.3979(4) 0.0796(13) Uani 1 1 d . . . . .
H17 H 0.273853 0.853123 0.327723 0.096 Uiso 1 1 calc R U . . .
C18 C 0.1498(5) 0.8288(5) 0.4383(3) 0.0666(11) Uani 1 1 d . . . . .
H18 H 0.064989 0.888253 0.394869 0.080 Uiso 1 1 calc R U . . .
C20 C -0.2055(7) 0.8754(11) 0.6951(7) 0.139(3) Uani 1 1 d . . . . .
H20A H -0.158746 0.979348 0.701314 0.209 Uiso 1 1 calc R U . . .
H20B H -0.286558 0.875823 0.732342 0.209 Uiso 1 1 calc R U . . .
H20C H -0.249096 0.848082 0.614636 0.209 Uiso 1 1 calc R U . . .
C19 C 0.0504(5) 0.4602(6) 0.8754(4) 0.0758(13) Uani 1 1 d . . . . .
H19A H -0.054181 0.497539 0.840324 0.114 Uiso 1 1 calc R U . . .
H19B H 0.063242 0.432178 0.954980 0.114 Uiso 1 1 calc R U . . .
H19C H 0.069397 0.368143 0.834121 0.114 Uiso 1 1 calc R U . . .

loop_
_atom_site_aniso_label
_atom_site_aniso_U_11
_atom_site_aniso_U_22
_atom_site_aniso_U_33
_atom_site_aniso_U_23
_atom_site_aniso_U_13
_atom_site_aniso_U_12
O1 0.0797(18) 0.0368(14) 0.0771(19) -0.0012(13) -0.0087(15) -0.0034(12)
C1 0.0529(19) 0.0370(17) 0.0438(18) 0.0043(13) 0.0100(15) -0.0001(13)
F1 0.0617(13) 0.110(2) 0.0700(15) -0.0037(16) -0.0104(12) -0.0016(14)
O4 0.0625(16) 0.081(2) 0.107(2) 0.0112(19) 0.0339(17) 0.0132(16)
C4 0.059(2) 0.073(3) 0.054(2) 0.019(2) 0.0068(18) 0.020(2)
O3 0.0632(14) 0.0655(17) 0.0459(13) -0.0046(12) 0.0093(11) -0.0126(13)
C3 0.076(2) 0.041(2) 0.066(2) 0.0104(19) 0.019(2) 0.0107(18)
O2 0.108(3) 0.056(2) 0.097(3) -0.0061(18) 0.001(2) -0.0074(18)
C2 0.064(2) 0.0412(19) 0.050(2) 0.0030(15) 0.0094(17) 0.0000(15)
C5 0.0486(19) 0.075(3) 0.047(2) 0.0092(19) 0.0059(16) 0.0012(18)
C7 0.094(3) 0.039(2) 0.091(3) -0.001(2) 0.006(3) -0.010(2)
C6 0.0565(19) 0.051(2) 0.0415(18) 0.0018(16) 0.0125(15) -0.0030(16)
C8 0.068(2) 0.059(3) 0.060(2) -0.005(2) 0.0089(19) -0.008(2)
C9 0.0526(18) 0.0320(16) 0.0455(18) -0.0009(14) 0.0056(15) -0.0025(13)
C10 0.0543(18) 0.0381(18) 0.0485(19) -0.0037(15) 0.0084(15) -0.0074(14)
C11 0.0462(18) 0.050(2) 0.070(2) -0.0090(19) 0.0103(17) -0.0042(16)
C12 0.0490(18) 0.048(2) 0.066(2) 0.0065(18) -0.0015(17) 0.0035(16)
C13 0.060(2) 0.040(2) 0.0485(19) -0.0006(15) -0.0030(16) -0.0070(15)
C14 0.0567(18) 0.0342(17) 0.0485(18) 0.0010(14) 0.0050(15) -0.0032(14)
C15 0.067(2) 0.059(2) 0.056(2) 0.0079(19) 0.0146(18) 0.0064(19)
C16 0.085(3) 0.088(3) 0.059(2) 0.014(2) 0.026(2) 0.001(3)
C17 0.098(3) 0.082(3) 0.052(2) 0.018(2) 0.011(2) -0.010(3)
C18 0.075(3) 0.057(2) 0.055(2) 0.0151(19) -0.002(2) -0.0014(19)
C20 0.101(4) 0.145(6) 0.200(8) 0.063(6) 0.087(5) 0.058(5)
C19 0.082(3) 0.080(3) 0.065(3) 0.007(2) 0.022(2) -0.019(2)

loop_
_atom_type_symbol
_atom_type_description
_atom_type_scat_dispersion_real
_atom_type_scat_dispersion_imag
_atom_type_scat_source
C C 0.0181 0.0091 'International Tables Vol C Tables 4.2.6.8 and 6.1.1.4'
H H 0.0000 0.0000 'International Tables Vol C Tables 4.2.6.8 and 6.1.1.4'
F F 0.0727 0.0534 'International Tables Vol C Tables 4.2.6.8 and 6.1.1.4'
O O 0.0492 0.0322 'International Tables Vol C Tables 4.2.6.8 and 6.1.1.4'

loop_
_geom_angle_atom_site_label_1
_geom_angle_atom_site_label_2
_geom_angle_atom_site_label_3
_geom_angle
_geom_angle_site_symmetry_1
_geom_angle_site_symmetry_3
_geom_angle_publ_flag
C2 O1 C7 118.4(3) . . ?
C2 C1 C6 118.7(3) . . ?
C2 C1 C9 118.7(3) . . ?
C6 C1 C9 122.6(3) . . ?
C11 O4 C20 115.3(4) . . ?
C5 C4 C3 119.2(4) . . ?
C5 C4 H4 120.4 . . ?
C3 C4 H4 120.4 . . ?
C10 O3 C19 116.3(3) . . ?
C4 C3 C2 120.2(4) . . ?
C4 C3 H3 119.9 . . ?
C2 C3 H3 119.9 . . ?
O1 C2 C3 124.6(3) . . ?
O1 C2 C1 114.6(3) . . ?
C3 C2 C1 120.8(4) . . ?
C4 C5 F1 118.7(4) . . ?
C4 C5 C6 123.0(4) . . ?
F1 C5 C6 118.3(4) . . ?
O1 C7 H7A 109.5 . . ?
O1 C7 H7B 109.5 . . ?
H7A C7 H7B 109.5 . . ?
O1 C7 H7C 109.5 . . ?
H7A C7 H7C 109.5 . . ?
H7B C7 H7C 109.5 . . ?
C5 C6 C1 118.2(3) . . ?
C5 C6 C8 118.6(3) . . ?
C1 C6 C8 123.2(3) . . ?
O2 C8 C6 126.3(4) . . ?
O2 C8 H8 116.9 . . ?
C6 C8 H8 116.9 . . ?
C10 C9 C14 119.8(3) . . ?
C10 C9 C1 119.5(3) . . ?
C14 C9 C1 120.7(3) . . ?
C9 C10 O3 118.7(3) . . ?
C9 C10 C11 120.9(3) . . ?
O3 C10 C11 120.2(3) . . ?
C12 C11 O4 125.1(4) . . ?
C12 C11 C10 120.0(3) . . ?
O4 C11 C10 114.9(4) . . ?
C11 C12 C13 120.6(3) . . ?
C11 C12 H12 119.7 . . ?
C13 C12 H12 119.7 . . ?
C12 C13 C14 119.7(3) . . ?
C12 C13 C18 121.5(4) . . ?
C14 C13 C18 118.8(4) . . ?
C13 C14 C15 118.4(3) . . ?
C13 C14 C9 119.1(3) . . ?
C15 C14 C9 122.5(3) . . ?
C16 C15 C14 121.1(4) . . ?
C16 C15 H15 119.4 . . ?
C14 C15 H15 119.4 . . ?
C15 C16 C17 120.1(4) . . ?
C15 C16 H16 120.0 . . ?
C17 C16 H16 120.0 . . ?
C18 C17 C16 120.4(4) . . ?
C18 C17 H17 119.8 . . ?
C16 C17 H17 119.8 . . ?
C17 C18 C13 121.2(4) . . ?
C17 C18 H18 119.4 . . ?
C13 C18 H18 119.4 . . ?
O4 C20 H20A 109.5 . . ?
O4 C20 H20B 109.5 . . ?
H20A C20 H20B 109.5 . . ?
O4 C20 H20C 109.5 . . ?
H20A C20 H20C 109.5 . . ?
H20B C20 H20C 109.5 . . ?
O3 C19 H19A 109.5 . . ?
O3 C19 H19B 109.5 . . ?
H19A C19 H19B 109.5 . . ?
O3 C19 H19C 109.5 . . ?
H19A C19 H19C 109.5 . . ?
H19B C19 H19C 109.5 . . ?

loop_
_geom_bond_atom_site_label_1
_geom_bond_atom_site_label_2
_geom_bond_distance
_geom_bond_site_symmetry_2
_geom_bond_publ_flag
O1 C2 1.363(4) . ?
O1 C7 1.424(5) . ?
C1 C2 1.396(5) . ?
C1 C6 1.407(5) . ?
C1 C9 1.495(5) . ?
F1 C5 1.361(5) . ?
O4 C11 1.362(5) . ?
O4 C20 1.445(7) . ?
C4 C5 1.357(6) . ?
C4 C3 1.372(6) . ?
C4 H4 0.9300 . ?
O3 C10 1.380(4) . ?
O3 C19 1.416(5) . ?
C3 C2 1.389(5) . ?
C3 H3 0.9300 . ?
O2 C8 1.155(5) . ?
C5 C6 1.387(5) . ?
C7 H7A 0.9600 . ?
C7 H7B 0.9600 . ?
C7 H7C 0.9600 . ?
C6 C8 1.473(6) . ?
C8 H8 0.9300 . ?
C9 C10 1.357(5) . ?
C9 C14 1.431(5) . ?
C10 C11 1.426(5) . ?
C11 C12 1.362(6) . ?
C12 C13 1.408(6) . ?
C12 H12 0.9300 . ?
C13 C14 1.412(5) . ?
C13 C18 1.416(5) . ?
C14 C15 1.412(5) . ?
C15 C16 1.363(6) . ?
C15 H15 0.9300 . ?
C16 C17 1.401(7) . ?
C16 H16 0.9300 . ?
C17 C18 1.348(7) . ?
C17 H17 0.9300 . ?
C18 H18 0.9300 . ?
C20 H20A 0.9600 . ?
C20 H20B 0.9600 . ?
C20 H20C 0.9600 . ?
C19 H19A 0.9600 . ?
C19 H19B 0.9600 . ?
C19 H19C 0.9600 . ?

loop_
_geom_torsion_atom_site_label_1
_geom_torsion_atom_site_label_2
_geom_torsion_atom_site_label_3
_geom_torsion_atom_site_label_4
_geom_torsion
_geom_torsion_site_symmetry_1
_geom_torsion_site_symmetry_2
_geom_torsion_site_symmetry_3
_geom_torsion_site_symmetry_4
_geom_torsion_publ_flag
C5 C4 C3 C2 1.1(6) . . . . ?
C7 O1 C2 C3 9.2(6) . . . . ?
C7 O1 C2 C1 -170.3(4) . . . . ?
C4 C3 C2 O1 179.9(4) . . . . ?
C4 C3 C2 C1 -0.7(6) . . . . ?
C6 C1 C2 O1 -179.9(3) . . . . ?
C9 C1 C2 O1 0.9(5) . . . . ?
C6 C1 C2 C3 0.6(6) . . . . ?
C9 C1 C2 C3 -178.6(3) . . . . ?
C3 C4 C5 F1 178.9(3) . . . . ?
C3 C4 C5 C6 -1.5(6) . . . . ?
C4 C5 C6 C1 1.4(6) . . . . ?
F1 C5 C6 C1 -179.0(3) . . . . ?
C4 C5 C6 C8 -177.7(4) . . . . ?
F1 C5 C6 C8 1.9(5) . . . . ?
C2 C1 C6 C5 -0.9(5) . . . . ?
C9 C1 C6 C5 178.2(3) . . . . ?
C2 C1 C6 C8 178.2(3) . . . . ?
C9 C1 C6 C8 -2.7(5) . . . . ?
C5 C6 C8 O2 168.4(5) . . . . ?
C1 C6 C8 O2 -10.6(7) . . . . ?
C2 C1 C9 C10 88.8(4) . . . . ?
C6 C1 C9 C10 -90.3(4) . . . . ?
C2 C1 C9 C14 -91.1(4) . . . . ?
C6 C1 C9 C14 89.8(4) . . . . ?
C14 C9 C10 O3 -176.1(3) . . . . ?
C1 C9 C10 O3 4.0(5) . . . . ?
C14 C9 C10 C11 -0.8(5) . . . . ?
C1 C9 C10 C11 179.3(3) . . . . ?
C19 O3 C10 C9 -113.0(4) . . . . ?
C19 O3 C10 C11 71.6(4) . . . . ?
C20 O4 C11 C12 -7.9(7) . . . . ?
C20 O4 C11 C10 170.8(5) . . . . ?
C9 C10 C11 C12 2.3(5) . . . . ?
O3 C10 C11 C12 177.6(3) . . . . ?
C9 C10 C11 O4 -176.5(3) . . . . ?
O3 C10 C11 O4 -1.2(5) . . . . ?
O4 C11 C12 C13 176.6(4) . . . . ?
C10 C11 C12 C13 -2.0(6) . . . . ?
C11 C12 C13 C14 0.3(5) . . . . ?
C11 C12 C13 C18 -177.1(4) . . . . ?
C12 C13 C14 C15 -178.3(4) . . . . ?
C18 C13 C14 C15 -0.8(5) . . . . ?
C12 C13 C14 C9 1.2(5) . . . . ?
C18 C13 C14 C9 178.6(3) . . . . ?
C10 C9 C14 C13 -0.9(5) . . . . ?
C1 C9 C14 C13 179.0(3) . . . . ?
C10 C9 C14 C15 178.6(3) . . . . ?
C1 C9 C14 C15 -1.5(5) . . . . ?
C13 C14 C15 C16 1.3(6) . . . . ?
C9 C14 C15 C16 -178.1(4) . . . . ?
C14 C15 C16 C17 -0.6(7) . . . . ?
C15 C16 C17 C18 -0.7(8) . . . . ?
C16 C17 C18 C13 1.1(7) . . . . ?
C12 C13 C18 C17 177.0(4) . . . . ?
C14 C13 C18 C17 -0.4(6) . . . . ?
